data_7246099
loop_
_publ_author_name
'Posokhova, Svetlana M.'
'Morozov, Vladimir A.'
'Deyneko, Dina V.'
'Redkin, Boris S.'
'Spassky, Dmitry A.'
'Nagirnyi, Vitali'
'Belik, Alexei A.'
'Hadermann, Joke'
'Pavlova, Erzhena T.'
'Lazoryak, Bogdan I.'

_publ_section_title
;
 K5Eu(MoO4)4 red phosphor for solid state lighting applications, prepared
 by different techniques
;
_journal_issue 5
_journal_name_full CrystEngComm
_journal_page_first 835
_journal_page_last 847
_journal_paper_doi 10.1039/D2CE01107G
_journal_volume 25
_journal_year 2023
_chemical_formula_analytical K5Eu(MoO4)4
_chemical_formula_iupac K5Eu(MoO4)4
_chemical_formula_moiety 'Eu1 K5 Mo4 O16'
_chemical_formula_structural K5Eu(MoO4)4
_chemical_formula_sum 'Eu K5 Mo4 O16'
_chemical_formula_weight 987.2
_chemical_name_common K5Eu(MoO4)4
_chemical_name_systematic K5Eu(MoO4)4
_space_group_IT_number 12
_space_group_name_Hall '-C 2y'
_space_group_name_H-M_alt 'C 1 2/m 1'
_symmetry_cell_setting monoclinic
_symmetry_Int_Tables_number 12
_symmetry_space_group_name_Hall '-C 2y'
_symmetry_space_group_name_H-M 'C 1 2/m 1'
_audit_update_record
;
2021-10-07 deposited with the CCDC.	2023-01-04 downloaded from the CCDC.
;
_cell_angle_alpha 90
_cell_angle_beta 116.5836(5)
_cell_angle_gamma 90
_cell_formula_units_Z 1
_cell_length_a 10.37099(5)
_cell_length_b 5.98542(3)
_cell_length_c 7.72496(4)
_cell_measurement_temperature 293
_cell_volume 428.831(4)
_computing_cell_refinement '(Jana2000; Petricek and Dusek, 2000)'
_computing_publication_material '(Jana2000; Petricek and Dusek, 2000)'
_computing_structure_refinement '(Jana2000; Petricek and Dusek, 2000)'
_diffrn_ambient_temperature 293(1)
_diffrn_measurement_device_type 'BL15XU beamline of SPring-8'
_diffrn_radiation_monochromator Si(111)
_diffrn_radiation_probe x-ray
_diffrn_radiation_type synchrotron
_diffrn_radiation_wavelength 0.65297
_diffrn_source synchrotron
_diffrn_source_type synchrotron
_exptl_absorpt_coefficient_mu 6.082
_exptl_absorpt_process_details '(Jana2000; Petricek, Dusek & Palatinus, 2000)'
_exptl_crystal_density_diffrn 3.8227
_exptl_crystal_density_method 'not measured'
_exptl_crystal_F_000 454
_exptl_crystal_preparation Luminescent
_pd_calc_method 'Rietveld Refinement'
_pd_char_colour white
_pd_instr_location ' ?'
_pd_meas_2theta_range_max 61.831
_pd_meas_2theta_range_min 2.041
_pd_meas_number_of_points 19916
_pd_meas_scan_method step
_pd_proc_2theta_range_max 47.208
_pd_proc_2theta_range_min 4.23
_pd_proc_ls_background_function '15 Legendre polynoms'
_pd_proc_ls_pref_orient_corr none
_pd_proc_ls_profile_function Pseudo-Voigt
_pd_proc_ls_prof_R_factor 0.0330
_pd_proc_ls_prof_wR_expected 0.0114
_pd_proc_ls_prof_wR_factor 0.0608
_refine_diff_density_max 3.09
_refine_diff_density_min -2.65
_refine_ls_goodness_of_fit_all 5.32
_refine_ls_number_constraints 1
_refine_ls_number_parameters 39
_refine_ls_number_restraints 0
_refine_ls_R_factor_all 0.0983
_refine_ls_R_factor_gt 0.0927
_refine_ls_shift/su_max 0.0439
_refine_ls_shift/su_mean 0.0058
_refine_ls_weighting_scheme sigma
_refine_ls_wR_factor_all 0.1293
_refine_ls_wR_factor_gt 0.1284
_cod_data_source_file d2ce01107g10.cif
_cod_data_source_block I
_cod_depositor_comments
;
The following automatic conversions were performed:

data item '_diffrn_radiation_probe' value 'X-ray' was changed to
'x-ray' in accordance with the
/home/data/users/saulius/crontab/automatic-downloads/rss-feeds/RSC/lib/dictionaries/cif_core.dic
dictionary named 'cif_core.dic' version 2.4.2 last updated on
2011-04-26.

Automatic conversion script
Id: cif_fix_values 7556 2019-12-06 15:28:31Z antanas 

 Adding full bibliography for 7246099.cif.
;
_cod_original_formula_sum 'Eu1 K5 Mo4 O16'
_cod_database_code 7246099

loop_
_space_group_symop_id
_space_group_symop_operation_xyz
1 x,y,z
2 -x,y,-z
3 -x,-y,-z
4 x,-y,z
5 x+1/2,y+1/2,z
6 -x+1/2,y+1/2,-z
7 -x+1/2,-y+1/2,-z
8 x+1/2,-y+1/2,z

loop_
_atom_site_label
_atom_site_type_symbol
_atom_site_fract_x
_atom_site_fract_y
_atom_site_fract_z
_atom_site_adp_type
_atom_site_U_iso_or_equiv
_atom_site_symmetry_multiplicity
_atom_site_occupancy
_atom_site_calc_flag
_atom_site_refinement_flags
_atom_site_disorder_assembly
_atom_site_disorder_group
K1 K 0.0213(9) 0 -0.001(2) Uiso 0.0396(14) 4 0.25 d . . .
Eu1 Eu 0.0213(9) 0 -0.001(2) Uiso 0.0396(14) 4 0.25 d . . .
K2 K 0.8259(7) 0 0.4163(6) Uiso 0.0462(17) 4 1 d . . .
Mo1 Mo 0.4014(3) 0 0.1992(3) Uiso 0.0343(5) 4 1 d . . .
O1 O 0.3721(12) 0 0.9735(16) Uiso 0.063(6) 4 1 d . . .
O2 O -0.0010(16) 0.2650(16) 0.2215(10) Uiso 0.071(4) 8 1 d . . .
O3 O 0.2974(13) 0 0.3347(18) Uiso 0.040(4) 4 1 d . . .

loop_
_atom_type_symbol
_atom_type_scat_dispersion_real
_atom_type_scat_dispersion_imag
_atom_type_scat_source
Eu -0.1657 3.2083 'International Tables Vol C tables 4.2.6.8 and 6.1.1.1'
K 0.1795 0.2148 'International Tables Vol C tables 4.2.6.8 and 6.1.1.1'
Mo -2.4692 0.6006 'International Tables Vol C tables 4.2.6.8 and 6.1.1.1'
O 0.0093 0.0052 'International Tables Vol C tables 4.2.6.8 and 6.1.1.1'

loop_
_geom_angle_atom_site_label_1
_geom_angle_atom_site_label_2
_geom_angle_atom_site_label_3
_geom_angle_site_symmetry_1
_geom_angle_site_symmetry_2
_geom_angle_site_symmetry_3
_geom_angle
_geom_angle_publ_flag
K1 K1 Eu1 2_555 . . 0 ?
K1 K1 Eu1 2_555 . 2_555 0.0(5) ?
K1 K1 O1 2_555 . 5_444 64.1(3) ?
K1 K1 O1 2_555 . 5_454 64.1(3) ?
K1 K1 O1 2_555 . 6_546 108.5(4) ?
K1 K1 O1 2_555 . 6_556 108.5(4) ?
K1 K1 O2 2_555 . . 64.6(19) ?
K1 K1 O2 2_555 . 2_555 105.1(18) ?
K1 K1 O2 2_555 . 3_555 105.1(18) ?
K1 K1 O2 2_555 . 4_555 64.6(19) ?
K1 K1 O3 2_555 . . 125(3) ?
K1 K1 O3 2_555 . 2_555 49(2) ?
Eu1 K1 Eu1 . . 2_555 0 ?
Eu1 K1 O1 . . 5_444 0 ?
Eu1 K1 O1 . . 5_454 0 ?
Eu1 K1 O1 . . 6_546 0 ?
Eu1 K1 O1 . . 6_556 0 ?
Eu1 K1 O2 . . . 0 ?
Eu1 K1 O2 . . 2_555 0 ?
Eu1 K1 O2 . . 3_555 0 ?
Eu1 K1 O2 . . 4_555 0 ?
Eu1 K1 O3 . . . 0 ?
Eu1 K1 O3 . . 2_555 0 ?
Eu1 K1 O1 2_555 . 5_444 64.1(3) ?
Eu1 K1 O1 2_555 . 5_454 64.1(3) ?
Eu1 K1 O1 2_555 . 6_546 108.5(4) ?
Eu1 K1 O1 2_555 . 6_556 108.5(4) ?
Eu1 K1 O2 2_555 . . 64.6(19) ?
Eu1 K1 O2 2_555 . 2_555 105.1(18) ?
Eu1 K1 O2 2_555 . 3_555 105.1(18) ?
Eu1 K1 O2 2_555 . 4_555 64.6(19) ?
Eu1 K1 O3 2_555 . . 125(3) ?
Eu1 K1 O3 2_555 . 2_555 49(2) ?
O1 K1 O1 5_444 . 5_454 127.7(4) ?
O1 K1 O1 5_444 . 6_546 45.1(3) ?
O1 K1 O1 5_444 . 6_556 172.7(5) ?
O1 K1 O2 5_444 . . 116.1(7) ?
O1 K1 O2 5_444 . 2_555 134.3(5) ?
O1 K1 O2 5_444 . 3_555 56.2(4) ?
O1 K1 O2 5_444 . 4_555 42.8(3) ?
O1 K1 O3 5_444 . . 107.6(3) ?
O1 K1 O3 5_444 . 2_555 70.3(2) ?
O1 K1 O1 5_454 . 6_546 172.7(5) ?
O1 K1 O1 5_454 . 6_556 45.1(3) ?
O1 K1 O2 5_454 . . 42.8(3) ?
O1 K1 O2 5_454 . 2_555 56.2(4) ?
O1 K1 O2 5_454 . 3_555 134.3(5) ?
O1 K1 O2 5_454 . 4_555 116.1(7) ?
O1 K1 O3 5_454 . . 107.6(3) ?
O1 K1 O3 5_454 . 2_555 70.3(2) ?
O1 K1 O1 6_546 . 6_556 142.1(5) ?
O1 K1 O2 6_546 . . 135.4(6) ?
O1 K1 O2 6_546 . 2_555 128.6(7) ?
O1 K1 O2 6_546 . 3_555 45.7(3) ?
O1 K1 O2 6_546 . 4_555 58.3(4) ?
O1 K1 O3 6_546 . . 76.3(2) ?
O1 K1 O3 6_546 . 2_555 105.2(3) ?
O1 K1 O2 6_556 . . 58.3(4) ?
O1 K1 O2 6_556 . 2_555 45.7(3) ?
O1 K1 O2 6_556 . 3_555 128.6(7) ?
O1 K1 O2 6_556 . 4_555 135.4(6) ?
O1 K1 O3 6_556 . . 76.3(2) ?
O1 K1 O3 6_556 . 2_555 105.2(3) ?
O2 K1 O2 . . 2_555 94.0(4) ?
O2 K1 O2 . . 3_555 169.7(7) ?
O2 K1 O2 . . 4_555 81.7(6) ?
O2 K1 O3 . . . 74.5(5) ?
O2 K1 O3 . . 2_555 100.5(5) ?
O2 K1 O2 2_555 . 3_555 88.7(7) ?
O2 K1 O2 2_555 . 4_555 169.7(7) ?
O2 K1 O3 2_555 . . 113.4(5) ?
O2 K1 O3 2_555 . 2_555 71.0(5) ?
O2 K1 O2 3_555 . 4_555 94.0(4) ?
O2 K1 O3 3_555 . . 113.4(5) ?
O2 K1 O3 3_555 . 2_555 71.0(5) ?
O2 K1 O3 4_555 . . 74.5(5) ?
O2 K1 O3 4_555 . 2_555 100.5(5) ?
O3 K1 O3 . . 2_555 173.3(8) ?
K1 Eu1 K1 . . 2_555 0 ?
K1 Eu1 Eu1 . . 2_555 0 ?
K1 Eu1 O1 . . 5_444 0 ?
K1 Eu1 O1 . . 5_454 0 ?
K1 Eu1 O1 . . 6_546 0 ?
K1 Eu1 O1 . . 6_556 0 ?
K1 Eu1 O2 . . . 0 ?
K1 Eu1 O2 . . 2_555 0 ?
K1 Eu1 O2 . . 3_555 0 ?
K1 Eu1 O2 . . 4_555 0 ?
K1 Eu1 O3 . . . 0 ?
K1 Eu1 O3 . . 2_555 0 ?
K1 Eu1 Eu1 2_555 . 2_555 0.0(5) ?
K1 Eu1 O1 2_555 . 5_444 64.1(3) ?
K1 Eu1 O1 2_555 . 5_454 64.1(3) ?
K1 Eu1 O1 2_555 . 6_546 108.5(4) ?
K1 Eu1 O1 2_555 . 6_556 108.5(4) ?
K1 Eu1 O2 2_555 . . 64.6(19) ?
K1 Eu1 O2 2_555 . 2_555 105.1(18) ?
K1 Eu1 O2 2_555 . 3_555 105.1(18) ?
K1 Eu1 O2 2_555 . 4_555 64.6(19) ?
K1 Eu1 O3 2_555 . . 125(3) ?
K1 Eu1 O3 2_555 . 2_555 49(2) ?
Eu1 Eu1 O1 2_555 . 5_444 64.1(3) ?
Eu1 Eu1 O1 2_555 . 5_454 64.1(3) ?
Eu1 Eu1 O1 2_555 . 6_546 108.5(4) ?
Eu1 Eu1 O1 2_555 . 6_556 108.5(4) ?
Eu1 Eu1 O2 2_555 . . 64.6(19) ?
Eu1 Eu1 O2 2_555 . 2_555 105.1(18) ?
Eu1 Eu1 O2 2_555 . 3_555 105.1(18) ?
Eu1 Eu1 O2 2_555 . 4_555 64.6(19) ?
Eu1 Eu1 O3 2_555 . . 125(3) ?
Eu1 Eu1 O3 2_555 . 2_555 49(2) ?
O1 Eu1 O1 5_444 . 5_454 127.7(4) ?
O1 Eu1 O1 5_444 . 6_546 45.1(3) ?
O1 Eu1 O1 5_444 . 6_556 172.7(5) ?
O1 Eu1 O2 5_444 . . 116.1(7) ?
O1 Eu1 O2 5_444 . 2_555 134.3(5) ?
O1 Eu1 O2 5_444 . 3_555 56.2(4) ?
O1 Eu1 O2 5_444 . 4_555 42.8(3) ?
O1 Eu1 O3 5_444 . . 107.6(3) ?
O1 Eu1 O3 5_444 . 2_555 70.3(2) ?
O1 Eu1 O1 5_454 . 6_546 172.7(5) ?
O1 Eu1 O1 5_454 . 6_556 45.1(3) ?
O1 Eu1 O2 5_454 . . 42.8(3) ?
O1 Eu1 O2 5_454 . 2_555 56.2(4) ?
O1 Eu1 O2 5_454 . 3_555 134.3(5) ?
O1 Eu1 O2 5_454 . 4_555 116.1(7) ?
O1 Eu1 O3 5_454 . . 107.6(3) ?
O1 Eu1 O3 5_454 . 2_555 70.3(2) ?
O1 Eu1 O1 6_546 . 6_556 142.1(5) ?
O1 Eu1 O2 6_546 . . 135.4(6) ?
O1 Eu1 O2 6_546 . 2_555 128.6(7) ?
O1 Eu1 O2 6_546 . 3_555 45.7(3) ?
O1 Eu1 O2 6_546 . 4_555 58.3(4) ?
O1 Eu1 O3 6_546 . . 76.3(2) ?
O1 Eu1 O3 6_546 . 2_555 105.2(3) ?
O1 Eu1 O2 6_556 . . 58.3(4) ?
O1 Eu1 O2 6_556 . 2_555 45.7(3) ?
O1 Eu1 O2 6_556 . 3_555 128.6(7) ?
O1 Eu1 O2 6_556 . 4_555 135.4(6) ?
O1 Eu1 O3 6_556 . . 76.3(2) ?
O1 Eu1 O3 6_556 . 2_555 105.2(3) ?
O2 Eu1 O2 . . 2_555 94.0(4) ?
O2 Eu1 O2 . . 3_555 169.7(7) ?
O2 Eu1 O2 . . 4_555 81.7(6) ?
O2 Eu1 O3 . . . 74.5(5) ?
O2 Eu1 O3 . . 2_555 100.5(5) ?
O2 Eu1 O2 2_555 . 3_555 88.7(7) ?
O2 Eu1 O2 2_555 . 4_555 169.7(7) ?
O2 Eu1 O3 2_555 . . 113.4(5) ?
O2 Eu1 O3 2_555 . 2_555 71.0(5) ?
O2 Eu1 O2 3_555 . 4_555 94.0(4) ?
O2 Eu1 O3 3_555 . . 113.4(5) ?
O2 Eu1 O3 3_555 . 2_555 71.0(5) ?
O2 Eu1 O3 4_555 . . 74.5(5) ?
O2 Eu1 O3 4_555 . 2_555 100.5(5) ?
O3 Eu1 O3 . . 2_555 173.3(8) ?
K2 K2 O1 2_756 . 2_656 125.6(4) ?
K2 K2 O2 2_756 . 1_655 55.5(2) ?
K2 K2 O2 2_756 . 5_545 154.6(2) ?
K2 K2 O2 2_756 . 2_656 61.9(3) ?
K2 K2 O2 2_756 . 3_656 61.9(3) ?
K2 K2 O2 2_756 . 4_655 55.5(2) ?
K2 K2 O2 2_756 . 8_555 154.6(2) ?
K2 K2 O3 2_756 . 5_545 94.0(3) ?
K2 K2 O3 2_756 . 5_555 94.0(3) ?
K2 K2 O3 2_756 . 2_656 120.3(3) ?
O1 K2 O2 2_656 . 1_655 77.9(3) ?
O1 K2 O2 2_656 . 5_545 53.4(3) ?
O1 K2 O2 2_656 . 2_656 148.21(18) ?
O1 K2 O2 2_656 . 3_656 148.21(18) ?
O1 K2 O2 2_656 . 4_655 77.9(3) ?
O1 K2 O2 2_656 . 8_555 53.4(3) ?
O1 K2 O3 2_656 . 5_545 79.6(2) ?
O1 K2 O3 2_656 . 5_555 79.6(2) ?
O1 K2 O3 2_656 . 2_656 114.1(4) ?
O2 K2 O2 1_655 . 5_545 131.4(3) ?
O2 K2 O2 1_655 . 2_656 86.8(3) ?
O2 K2 O2 1_655 . 3_656 117.5(4) ?
O2 K2 O2 1_655 . 4_655 58.9(3) ?
O2 K2 O2 1_655 . 8_555 104.3(3) ?
O2 K2 O3 1_655 . 5_545 114.1(4) ?
O2 K2 O3 1_655 . 5_555 56.2(4) ?
O2 K2 O3 1_655 . 2_656 149.0(2) ?
O2 K2 O2 5_545 . 2_656 135.0(4) ?
O2 K2 O2 5_545 . 3_656 105.3(3) ?
O2 K2 O2 5_545 . 4_655 104.3(3) ?
O2 K2 O2 5_545 . 8_555 49.8(3) ?
O2 K2 O3 5_545 . 5_545 60.5(3) ?
O2 K2 O3 5_545 . 5_555 109.6(3) ?
O2 K2 O3 5_545 . 2_656 67.6(3) ?
O2 K2 O2 2_656 . 3_656 63.5(3) ?
O2 K2 O2 2_656 . 4_655 117.5(4) ?
O2 K2 O2 2_656 . 8_555 105.3(3) ?
O2 K2 O3 2_656 . 5_545 132.2(3) ?
O2 K2 O3 2_656 . 5_555 68.7(3) ?
O2 K2 O3 2_656 . 2_656 68.0(4) ?
O2 K2 O2 3_656 . 4_655 86.8(3) ?
O2 K2 O2 3_656 . 8_555 135.0(4) ?
O2 K2 O3 3_656 . 5_545 68.7(3) ?
O2 K2 O3 3_656 . 5_555 132.2(3) ?
O2 K2 O3 3_656 . 2_656 68.0(4) ?
O2 K2 O2 4_655 . 8_555 131.4(3) ?
O2 K2 O3 4_655 . 5_545 56.2(4) ?
O2 K2 O3 4_655 . 5_555 114.1(4) ?
O2 K2 O3 4_655 . 2_656 149.0(2) ?
O2 K2 O3 8_555 . 5_545 109.6(3) ?
O2 K2 O3 8_555 . 5_555 60.5(3) ?
O2 K2 O3 8_555 . 2_656 67.6(3) ?
O3 K2 O3 5_545 . 5_555 158.7(4) ?
O3 K2 O3 5_545 . 2_656 96.5(3) ?
O3 K2 O3 5_555 . 2_656 96.5(3) ?
O1 Mo1 O1 1_554 . 2_656 51.0(5) ?
O1 Mo1 O2 1_554 . 5_545 85.8(4) ?
O1 Mo1 O2 1_554 . 8_555 85.8(4) ?
O1 Mo1 O3 1_554 . . 138.1(6) ?
O1 Mo1 O2 2_656 . 5_545 61.5(5) ?
O1 Mo1 O2 2_656 . 8_555 61.5(5) ?
O1 Mo1 O3 2_656 . . 170.9(4) ?
O2 Mo1 O2 5_545 . 8_555 112.1(7) ?
O2 Mo1 O3 5_545 . . 115.1(5) ?
O2 Mo1 O3 8_555 . . 115.1(5) ?
K1 O1 K1 5_546 . 5_556 127.7(5) ?
K1 O1 K1 5_546 . 6_546 7.3(3) ?
K1 O1 K1 5_546 . 6_556 134.9(5) ?
K1 O1 Eu1 5_546 . 5_546 0.0(5) ?
K1 O1 Eu1 5_546 . 5_556 127.7(5) ?
K1 O1 Eu1 5_546 . 6_546 7.3(3) ?
K1 O1 Eu1 5_546 . 6_556 134.9(5) ?
K1 O1 K2 5_546 . 2_656 99.3(3) ?
K1 O1 Mo1 5_546 . 1_556 94.4(4) ?
K1 O1 Mo1 5_546 . 2_656 67.3(3) ?
K1 O1 O1 5_546 . 2_657 63.9(3) ?
K1 O1 O2 5_546 . 5_546 46.6(4) ?
K1 O1 O2 5_546 . 6_546 42.3(4) ?
K1 O1 O2 5_546 . 7_556 99.3(5) ?
K1 O1 O2 5_546 . 8_556 115.4(5) ?
K1 O1 O3 5_546 . 1_556 103.6(4) ?
K1 O1 K1 5_556 . 6_546 134.9(5) ?
K1 O1 K1 5_556 . 6_556 7.3(3) ?
K1 O1 Eu1 5_556 . 5_546 127.7(5) ?
K1 O1 Eu1 5_556 . 5_556 0.0(5) ?
K1 O1 Eu1 5_556 . 6_546 134.9(5) ?
K1 O1 Eu1 5_556 . 6_556 7.3(3) ?
K1 O1 K2 5_556 . 2_656 99.3(3) ?
K1 O1 Mo1 5_556 . 1_556 94.4(4) ?
K1 O1 Mo1 5_556 . 2_656 67.3(3) ?
K1 O1 O1 5_556 . 2_657 63.9(3) ?
K1 O1 O2 5_556 . 5_546 115.4(5) ?
K1 O1 O2 5_556 . 6_546 99.3(5) ?
K1 O1 O2 5_556 . 7_556 42.3(4) ?
K1 O1 O2 5_556 . 8_556 46.6(4) ?
K1 O1 O3 5_556 . 1_556 103.6(4) ?
K1 O1 K1 6_546 . 6_556 142.1(5) ?
K1 O1 Eu1 6_546 . 5_546 7.3(3) ?
K1 O1 Eu1 6_546 . 5_556 134.9(5) ?
K1 O1 Eu1 6_546 . 6_546 0.0(5) ?
K1 O1 Eu1 6_546 . 6_556 142.1(5) ?
K1 O1 K2 6_546 . 2_656 98.0(3) ?
K1 O1 Mo1 6_546 . 1_556 92.1(4) ?
K1 O1 Mo1 6_546 . 2_656 74.1(4) ?
K1 O1 O1 6_546 . 2_657 71.1(3) ?
K1 O1 O2 6_546 . 5_546 45.8(4) ?
K1 O1 O2 6_546 . 6_546 47.5(4) ?
K1 O1 O2 6_546 . 7_556 105.9(6) ?
K1 O1 O2 6_546 . 8_556 118.5(5) ?
K1 O1 O3 6_546 . 1_556 98.9(4) ?
K1 O1 Eu1 6_556 . 5_546 134.9(5) ?
K1 O1 Eu1 6_556 . 5_556 7.3(3) ?
K1 O1 Eu1 6_556 . 6_546 142.1(5) ?
K1 O1 Eu1 6_556 . 6_556 0.0(5) ?
K1 O1 K2 6_556 . 2_656 98.0(3) ?
K1 O1 Mo1 6_556 . 1_556 92.1(4) ?
K1 O1 Mo1 6_556 . 2_656 74.1(4) ?
K1 O1 O1 6_556 . 2_657 71.1(3) ?
K1 O1 O2 6_556 . 5_546 118.5(5) ?
K1 O1 O2 6_556 . 6_546 105.9(6) ?
K1 O1 O2 6_556 . 7_556 47.5(4) ?
K1 O1 O2 6_556 . 8_556 45.8(4) ?
K1 O1 O3 6_556 . 1_556 98.9(4) ?
Eu1 O1 Eu1 5_546 . 5_556 127.7(5) ?
Eu1 O1 Eu1 5_546 . 6_546 7.3(3) ?
Eu1 O1 Eu1 5_546 . 6_556 134.9(5) ?
Eu1 O1 K2 5_546 . 2_656 99.3(3) ?
Eu1 O1 Mo1 5_546 . 1_556 94.4(4) ?
Eu1 O1 Mo1 5_546 . 2_656 67.3(3) ?
Eu1 O1 O1 5_546 . 2_657 63.9(3) ?
Eu1 O1 O2 5_546 . 5_546 46.6(4) ?
Eu1 O1 O2 5_546 . 6_546 42.3(4) ?
Eu1 O1 O2 5_546 . 7_556 99.3(5) ?
Eu1 O1 O2 5_546 . 8_556 115.4(5) ?
Eu1 O1 O3 5_546 . 1_556 103.6(4) ?
Eu1 O1 Eu1 5_556 . 6_546 134.9(5) ?
Eu1 O1 Eu1 5_556 . 6_556 7.3(3) ?
Eu1 O1 K2 5_556 . 2_656 99.3(3) ?
Eu1 O1 Mo1 5_556 . 1_556 94.4(4) ?
Eu1 O1 Mo1 5_556 . 2_656 67.3(3) ?
Eu1 O1 O1 5_556 . 2_657 63.9(3) ?
Eu1 O1 O2 5_556 . 5_546 115.4(5) ?
Eu1 O1 O2 5_556 . 6_546 99.3(5) ?
Eu1 O1 O2 5_556 . 7_556 42.3(4) ?
Eu1 O1 O2 5_556 . 8_556 46.6(4) ?
Eu1 O1 O3 5_556 . 1_556 103.6(4) ?
Eu1 O1 Eu1 6_546 . 6_556 142.1(5) ?
Eu1 O1 K2 6_546 . 2_656 98.0(3) ?
Eu1 O1 Mo1 6_546 . 1_556 92.1(4) ?
Eu1 O1 Mo1 6_546 . 2_656 74.1(4) ?
Eu1 O1 O1 6_546 . 2_657 71.1(3) ?
Eu1 O1 O2 6_546 . 5_546 45.8(4) ?
Eu1 O1 O2 6_546 . 6_546 47.5(4) ?
Eu1 O1 O2 6_546 . 7_556 105.9(6) ?
Eu1 O1 O2 6_546 . 8_556 118.5(5) ?
Eu1 O1 O3 6_546 . 1_556 98.9(4) ?
Eu1 O1 K2 6_556 . 2_656 98.0(3) ?
Eu1 O1 Mo1 6_556 . 1_556 92.1(4) ?
Eu1 O1 Mo1 6_556 . 2_656 74.1(4) ?
Eu1 O1 O1 6_556 . 2_657 71.1(3) ?
Eu1 O1 O2 6_556 . 5_546 118.5(5) ?
Eu1 O1 O2 6_556 . 6_546 105.9(6) ?
Eu1 O1 O2 6_556 . 7_556 47.5(4) ?
Eu1 O1 O2 6_556 . 8_556 45.8(4) ?
Eu1 O1 O3 6_556 . 1_556 98.9(4) ?
K2 O1 Mo1 2_656 . 1_556 148.3(7) ?
K2 O1 Mo1 2_656 . 2_656 82.6(4) ?
K2 O1 O1 2_656 . 2_657 113.1(6) ?
K2 O1 O2 2_656 . 5_546 141.6(3) ?
K2 O1 O2 2_656 . 6_546 73.5(4) ?
K2 O1 O2 2_656 . 7_556 73.5(4) ?
K2 O1 O2 2_656 . 8_556 141.6(3) ?
K2 O1 O3 2_656 . 1_556 126.3(5) ?
Mo1 O1 Mo1 1_556 . 2_656 129.0(5) ?
Mo1 O1 O1 1_556 . 2_657 98.5(5) ?
Mo1 O1 O2 1_556 . 5_546 48.3(4) ?
Mo1 O1 O2 1_556 . 6_546 132.1(4) ?
Mo1 O1 O2 1_556 . 7_556 132.1(4) ?
Mo1 O1 O2 1_556 . 8_556 48.3(4) ?
Mo1 O1 O3 1_556 . 1_556 22.1(4) ?
Mo1 O1 O1 2_656 . 2_657 30.5(3) ?
Mo1 O1 O2 2_656 . 5_546 95.5(6) ?
Mo1 O1 O2 2_656 . 6_546 32.2(3) ?
Mo1 O1 O2 2_656 . 7_556 32.2(3) ?
Mo1 O1 O2 2_656 . 8_556 95.5(6) ?
Mo1 O1 O3 2_656 . 1_556 151.1(4) ?
O1 O1 O2 2_657 . 5_546 71.8(5) ?
O1 O1 O2 2_657 . 6_546 50.2(4) ?
O1 O1 O2 2_657 . 7_556 50.2(4) ?
O1 O1 O2 2_657 . 8_556 71.8(5) ?
O1 O1 O3 2_657 . 1_556 120.6(5) ?
O2 O1 O2 5_546 . 6_546 84.6(5) ?
O2 O1 O2 5_546 . 7_556 122.1(7) ?
O2 O1 O2 5_546 . 8_556 76.8(4) ?
O2 O1 O3 5_546 . 1_556 62.6(5) ?
O2 O1 O2 6_546 . 7_556 60.3(4) ?
O2 O1 O2 6_546 . 8_556 122.1(7) ?
O2 O1 O3 6_546 . 1_556 145.7(3) ?
O2 O1 O2 7_556 . 8_556 84.6(5) ?
O2 O1 O3 7_556 . 1_556 145.7(3) ?
O2 O1 O3 8_556 . 1_556 62.6(5) ?
K1 O2 K1 . . 2_555 10.3(4) ?
K1 O2 Eu1 . . . 0.0(5) ?
K1 O2 Eu1 . . 2_555 10.3(4) ?
K1 O2 K2 . . 1_455 105.0(4) ?
K1 O2 K2 . . 5_455 101.3(6) ?
K1 O2 K2 . . 2_656 96.0(4) ?
K1 O2 Mo1 . . 5_455 135.4(4) ?
K1 O2 O1 . . 5_454 90.6(4) ?
K1 O2 O1 . . 6_556 74.2(5) ?
K1 O2 O2 . . 2_555 41.2(3) ?
K1 O2 O2 . . 4_555 49.1(4) ?
K1 O2 O2 . . 4_565 130.9(6) ?
K1 O2 O3 . . . 59.1(4) ?
K1 O2 O3 . . 5_455 145.6(6) ?
K1 O2 O3 . . 6_556 140.1(6) ?
K1 O2 Eu1 2_555 . . 10.3(4) ?
K1 O2 Eu1 2_555 . 2_555 0.0(5) ?
K1 O2 K2 2_555 . 1_455 97.0(5) ?
K1 O2 K2 2_555 . 5_455 111.5(6) ?
K1 O2 K2 2_555 . 2_656 98.3(4) ?
K1 O2 Mo1 2_555 . 5_455 130.8(5) ?
K1 O2 O1 2_555 . 5_454 88.6(4) ?
K1 O2 O1 2_555 . 6_556 81.6(5) ?
K1 O2 O2 2_555 . 2_555 44.8(4) ?
K1 O2 O2 2_555 . 4_555 45.6(4) ?
K1 O2 O2 2_555 . 4_565 134.4(5) ?
K1 O2 O3 2_555 . . 67.4(4) ?
K1 O2 O3 2_555 . 5_455 135.6(6) ?
K1 O2 O3 2_555 . 6_556 148.1(6) ?
Eu1 O2 Eu1 . . 2_555 10.3(4) ?
Eu1 O2 K2 . . 1_455 105.0(4) ?
Eu1 O2 K2 . . 5_455 101.3(6) ?
Eu1 O2 K2 . . 2_656 96.0(4) ?
Eu1 O2 Mo1 . . 5_455 135.4(4) ?
Eu1 O2 O1 . . 5_454 90.6(4) ?
Eu1 O2 O1 . . 6_556 74.2(5) ?
Eu1 O2 O2 . . 2_555 41.2(3) ?
Eu1 O2 O2 . . 4_555 49.1(4) ?
Eu1 O2 O2 . . 4_565 130.9(6) ?
Eu1 O2 O3 . . . 59.1(4) ?
Eu1 O2 O3 . . 5_455 145.6(6) ?
Eu1 O2 O3 . . 6_556 140.1(6) ?
Eu1 O2 K2 2_555 . 1_455 97.0(5) ?
Eu1 O2 K2 2_555 . 5_455 111.5(6) ?
Eu1 O2 K2 2_555 . 2_656 98.3(4) ?
Eu1 O2 Mo1 2_555 . 5_455 130.8(5) ?
Eu1 O2 O1 2_555 . 5_454 88.6(4) ?
Eu1 O2 O1 2_555 . 6_556 81.6(5) ?
Eu1 O2 O2 2_555 . 2_555 44.8(4) ?
Eu1 O2 O2 2_555 . 4_555 45.6(4) ?
Eu1 O2 O2 2_555 . 4_565 134.4(5) ?
Eu1 O2 O3 2_555 . . 67.4(4) ?
Eu1 O2 O3 2_555 . 5_455 135.6(6) ?
Eu1 O2 O3 2_555 . 6_556 148.1(6) ?
K2 O2 K2 1_455 . 5_455 131.4(2) ?
K2 O2 K2 1_455 . 2_656 62.5(3) ?
K2 O2 Mo1 1_455 . 5_455 91.4(6) ?
K2 O2 O1 1_455 . 5_454 117.8(7) ?
K2 O2 O1 1_455 . 6_556 175.4(4) ?
K2 O2 O2 1_455 . 2_555 135.9(4) ?
K2 O2 O2 1_455 . 4_555 60.6(4) ?
K2 O2 O2 1_455 . 4_565 119.4(6) ?
K2 O2 O3 1_455 . . 107.3(3) ?
K2 O2 O3 1_455 . 5_455 58.8(3) ?
K2 O2 O3 1_455 . 6_556 87.6(3) ?
K2 O2 K2 5_455 . 2_656 74.7(3) ?
K2 O2 Mo1 5_455 . 5_455 97.8(4) ?
K2 O2 O1 5_455 . 5_454 102.0(5) ?
K2 O2 O1 5_455 . 6_556 53.0(3) ?
K2 O2 O2 5_455 . 2_555 89.5(4) ?
K2 O2 O2 5_455 . 4_555 114.9(5) ?
K2 O2 O2 5_455 . 4_565 65.1(4) ?
K2 O2 O3 5_455 . . 55.2(3) ?
K2 O2 O3 5_455 . 5_455 112.1(3) ?
K2 O2 O3 5_455 . 6_556 47.9(3) ?
K2 O2 Mo1 2_656 . 5_455 127.9(5) ?
K2 O2 O1 2_656 . 5_454 173.1(5) ?
K2 O2 O1 2_656 . 6_556 122.0(6) ?
K2 O2 O2 2_656 . 2_555 131.0(5) ?
K2 O2 O2 2_656 . 4_555 58.3(2) ?
K2 O2 O2 2_656 . 4_565 121.7(3) ?
K2 O2 O3 2_656 . . 52.0(3) ?
K2 O2 O3 2_656 . 5_455 100.8(4) ?
K2 O2 O3 2_656 . 6_556 56.04(15) ?
Mo1 O2 O1 5_455 . 5_454 45.9(4) ?
Mo1 O2 O1 5_455 . 6_556 86.3(4) ?
Mo1 O2 O2 5_455 . 2_555 99.7(4) ?
Mo1 O2 O2 5_455 . 4_555 146.0(8) ?
Mo1 O2 O2 5_455 . 4_565 34.0(4) ?
Mo1 O2 O3 5_455 . . 152.9(6) ?
Mo1 O2 O3 5_455 . 5_455 33.6(4) ?
Mo1 O2 O3 5_455 . 6_556 80.4(3) ?
O1 O2 O1 5_454 . 6_556 57.9(5) ?
O1 O2 O2 5_454 . 2_555 54.3(4) ?
O1 O2 O2 5_454 . 4_555 128.4(4) ?
O1 O2 O2 5_454 . 4_565 51.6(3) ?
O1 O2 O3 5_454 . . 131.1(7) ?
O1 O2 O3 5_454 . 5_455 74.6(6) ?
O1 O2 O3 5_454 . 6_556 117.2(4) ?
O1 O2 O2 6_556 . 2_555 41.1(3) ?
O1 O2 O2 6_556 . 4_555 120.2(6) ?
O1 O2 O2 6_556 . 4_565 59.8(4) ?
O1 O2 O3 6_556 . . 76.2(5) ?
O1 O2 O3 6_556 . 5_455 119.4(4) ?
O1 O2 O3 6_556 . 6_556 95.9(4) ?
O2 O2 O2 2_555 . 4_555 90.0(4) ?
O2 O2 O2 2_555 . 4_565 90.0(4) ?
O2 O2 O3 2_555 . . 80.6(5) ?
O2 O2 O3 2_555 . 5_455 128.0(4) ?
O2 O2 O3 2_555 . 6_556 136.3(6) ?
O2 O2 O2 4_555 . 4_565 180.0(5) ?
O2 O2 O3 4_555 . . 60.6(4) ?
O2 O2 O3 4_555 . 5_455 118.4(6) ?
O2 O2 O3 4_555 . 6_556 114.3(3) ?
O2 O2 O3 4_565 . . 119.4(6) ?
O2 O2 O3 4_565 . 5_455 61.6(4) ?
O2 O2 O3 4_565 . 6_556 65.7(2) ?
O3 O2 O3 . . 5_455 150.7(4) ?
O3 O2 O3 . . 6_556 81.0(4) ?
O3 O2 O3 5_455 . 6_556 73.1(4) ?
K1 O3 K1 . . 2_555 6.7(4) ?
K1 O3 Eu1 . . . 0.0(5) ?
K1 O3 Eu1 . . 2_555 6.7(4) ?
K1 O3 K2 . . 5_445 98.7(2) ?
K1 O3 K2 . . 5_455 98.7(2) ?
K1 O3 K2 . . 2_656 92.5(5) ?
K1 O3 Mo1 . . . 95.1(6) ?
K1 O3 O1 . . 1_554 75.3(5) ?
K1 O3 O2 . . . 46.3(3) ?
K1 O3 O2 . . 5_545 106.5(5) ?
K1 O3 O2 . . 6_546 145.3(5) ?
K1 O3 O2 . . 7_556 145.3(5) ?
K1 O3 O2 . . 4_555 46.3(3) ?
K1 O3 O2 . . 8_555 106.5(5) ?
K1 O3 Eu1 2_555 . . 6.7(4) ?
K1 O3 Eu1 2_555 . 2_555 0.0(5) ?
K1 O3 K2 2_555 . 5_445 97.9(2) ?
K1 O3 K2 2_555 . 5_455 97.9(2) ?
K1 O3 K2 2_555 . 2_656 85.8(5) ?
K1 O3 Mo1 2_555 . . 101.8(6) ?
K1 O3 O1 2_555 . 1_554 82.0(5) ?
K1 O3 O2 2_555 . . 41.6(3) ?
K1 O3 O2 2_555 . 5_545 112.3(5) ?
K1 O3 O2 2_555 . 6_546 140.4(5) ?
K1 O3 O2 2_555 . 7_556 140.4(5) ?
K1 O3 O2 2_555 . 4_555 41.6(3) ?
K1 O3 O2 2_555 . 8_555 112.3(5) ?
Eu1 O3 Eu1 . . 2_555 6.7(4) ?
Eu1 O3 K2 . . 5_445 98.7(2) ?
Eu1 O3 K2 . . 5_455 98.7(2) ?
Eu1 O3 K2 . . 2_656 92.5(5) ?
Eu1 O3 Mo1 . . . 95.1(6) ?
Eu1 O3 O1 . . 1_554 75.3(5) ?
Eu1 O3 O2 . . . 46.3(3) ?
Eu1 O3 O2 . . 5_545 106.5(5) ?
Eu1 O3 O2 . . 6_546 145.3(5) ?
Eu1 O3 O2 . . 7_556 145.3(5) ?
Eu1 O3 O2 . . 4_555 46.3(3) ?
Eu1 O3 O2 . . 8_555 106.5(5) ?
Eu1 O3 K2 2_555 . 5_445 97.9(2) ?
Eu1 O3 K2 2_555 . 5_455 97.9(2) ?
Eu1 O3 K2 2_555 . 2_656 85.8(5) ?
Eu1 O3 Mo1 2_555 . . 101.8(6) ?
Eu1 O3 O1 2_555 . 1_554 82.0(5) ?
Eu1 O3 O2 2_555 . . 41.6(3) ?
Eu1 O3 O2 2_555 . 5_545 112.3(5) ?
Eu1 O3 O2 2_555 . 6_546 140.4(5) ?
Eu1 O3 O2 2_555 . 7_556 140.4(5) ?
Eu1 O3 O2 2_555 . 4_555 41.6(3) ?
Eu1 O3 O2 2_555 . 8_555 112.3(5) ?
K2 O3 K2 5_445 . 5_455 158.7(5) ?
K2 O3 K2 5_445 . 2_656 83.5(3) ?
K2 O3 Mo1 5_445 . . 95.3(3) ?
K2 O3 O1 5_445 . 1_554 98.1(3) ?
K2 O3 O2 5_445 . . 122.1(5) ?
K2 O3 O2 5_445 . 5_545 65.0(3) ?
K2 O3 O2 5_445 . 6_546 55.2(2) ?
K2 O3 O2 5_445 . 7_556 103.7(3) ?
K2 O3 O2 5_445 . 4_555 64.3(3) ?
K2 O3 O2 5_445 . 8_555 120.8(5) ?
K2 O3 K2 5_455 . 2_656 83.5(3) ?
K2 O3 Mo1 5_455 . . 95.3(3) ?
K2 O3 O1 5_455 . 1_554 98.1(3) ?
K2 O3 O2 5_455 . . 64.3(3) ?
K2 O3 O2 5_455 . 5_545 120.8(5) ?
K2 O3 O2 5_455 . 6_546 103.7(3) ?
K2 O3 O2 5_455 . 7_556 55.2(2) ?
K2 O3 O2 5_455 . 4_555 122.1(5) ?
K2 O3 O2 5_455 . 8_555 65.0(3) ?
K2 O3 Mo1 2_656 . . 172.4(6) ?
K2 O3 O1 2_656 . 1_554 167.8(5) ?
K2 O3 O2 2_656 . . 60.0(3) ?
K2 O3 O2 2_656 . 5_545 145.0(3) ?
K2 O3 O2 2_656 . 6_546 64.5(4) ?
K2 O3 O2 2_656 . 7_556 64.5(4) ?
K2 O3 O2 2_656 . 4_555 60.0(3) ?
K2 O3 O2 2_656 . 8_555 145.0(3) ?
Mo1 O3 O1 . . 1_554 19.8(3) ?
Mo1 O3 O2 . . . 126.2(5) ?
Mo1 O3 O2 . . 5_545 31.3(3) ?
Mo1 O3 O2 . . 6_546 108.6(5) ?
Mo1 O3 O2 . . 7_556 108.6(5) ?
Mo1 O3 O2 . . 4_555 126.2(5) ?
Mo1 O3 O2 . . 8_555 31.3(3) ?
O1 O3 O2 1_554 . . 109.8(4) ?
O1 O3 O2 1_554 . 5_545 42.8(3) ?
O1 O3 O2 1_554 . 6_546 126.1(5) ?
O1 O3 O2 1_554 . 7_556 126.1(5) ?
O1 O3 O2 1_554 . 4_555 109.8(4) ?
O1 O3 O2 1_554 . 8_555 42.8(3) ?
O2 O3 O2 . . 5_545 150.7(5) ?
O2 O3 O2 . . 6_546 124.0(6) ?
O2 O3 O2 . . 7_556 99.0(4) ?
O2 O3 O2 . . 4_555 58.8(4) ?
O2 O3 O2 . . 8_555 113.9(4) ?
O2 O3 O2 5_545 . 6_546 84.3(4) ?
O2 O3 O2 5_545 . 7_556 106.9(5) ?
O2 O3 O2 5_545 . 4_555 113.9(4) ?
O2 O3 O2 5_545 . 8_555 56.8(4) ?
O2 O3 O2 6_546 . 7_556 48.6(3) ?
O2 O3 O2 6_546 . 4_555 99.0(4) ?
O2 O3 O2 6_546 . 8_555 106.9(5) ?
O2 O3 O2 7_556 . 4_555 124.0(6) ?
O2 O3 O2 7_556 . 8_555 84.3(4) ?
O2 O3 O2 4_555 . 8_555 150.7(5) ?

loop_
_geom_bond_atom_site_label_1
_geom_bond_atom_site_label_2
_geom_bond_site_symmetry_1
_geom_bond_site_symmetry_2
_geom_bond_distance
_geom_bond_publ_flag
K1 K1 . 2_555 0.449(17) ?
K1 Eu1 . . 0 ?
K1 Eu1 . 2_555 0.449(17) ?
K1 O1 . 5_444 3.334(8) ?
K1 O1 . 5_454 3.334(8) ?
K1 O1 . 6_546 3.164(5) ?
K1 O1 . 6_556 3.164(5) ?
K1 O2 . . 2.424(17) ?
K1 O2 . 2_555 2.268(15) ?
K1 O2 . 3_555 2.268(15) ?
K1 O2 . 4_555 2.424(17) ?
K1 O3 . . 2.877(14) ?
K1 O3 . 2_555 3.154(14) ?
Eu1 Eu1 . 2_555 0.449(17) ?
Eu1 O1 . 5_444 3.334(8) ?
Eu1 O1 . 5_454 3.334(8) ?
Eu1 O1 . 6_546 3.164(5) ?
Eu1 O1 . 6_556 3.164(5) ?
Eu1 O2 . . 2.424(17) ?
Eu1 O2 . 2_555 2.268(15) ?
Eu1 O2 . 3_555 2.268(15) ?
Eu1 O2 . 4_555 2.424(17) ?
Eu1 O3 . . 2.877(14) ?
Eu1 O3 . 2_555 3.154(14) ?
K2 K2 . 2_756 3.245(9) ?
K2 O1 . 2_656 2.784(11) ?
K2 O2 . 1_655 3.228(16) ?
K2 O2 . 5_545 3.342(15) ?
K2 O2 . 2_656 3.015(9) ?
K2 O2 . 3_656 3.015(9) ?
K2 O2 . 4_655 3.228(16) ?
K2 O2 . 8_555 3.342(15) ?
K2 O3 . 5_545 3.045(2) ?
K2 O3 . 5_555 3.045(2) ?
K2 O3 . 2_656 2.746(18) ?
Mo1 O1 . 1_554 1.630(13) ?
Mo1 O1 . 2_656 3.178(15) ?
Mo1 O2 . 5_545 1.696(12) ?
Mo1 O2 . 8_555 1.696(12) ?
Mo1 O3 . . 1.808(17) ?
O1 O1 . 2_657 2.497(18) ?
O1 O2 . 5_546 2.264(11) ?
O1 O2 . 6_546 2.800(19) ?
O1 O2 . 7_556 2.800(19) ?
O1 O2 . 8_556 2.264(11) ?
O1 O3 . 1_556 3.21(2) ?
O2 O2 . 2_555 3.432(15) ?
O2 O2 . 4_555 3.172(14) ?
O2 O2 . 4_565 2.814(14) ?
O2 O3 . . 3.230(18) ?
O2 O3 . 5_455 2.96(2) ?
O2 O3 . 6_556 3.422(13) ?
